data_2226717
loop_
_publ_author_name
'Schutte, Marietjie'
'Visser, Hendrik G.'
'Roodt, Andreas'

_publ_section_title
;
 Tetraethylammonium bromidotricarbonyl(tropolonato)rhenate(I)
;
_journal_coeditor_code WM2362
_journal_issue 7
_journal_name_full 'Acta Crystallographica Section E'
_journal_page_first m859
_journal_page_last m860
_journal_paper_doi 10.1107/S1600536810024505
_journal_volume 66
_journal_year 2010
_chemical_formula_iupac '(C8 H20 N) [Re Br (C7 H5 O2) (C O)3]'
_chemical_formula_moiety 'C8 H20 N +, C10 H5 Br O5 Re -'
_chemical_formula_sum 'C18 H25 Br N O5 Re'
_chemical_formula_weight 601.5
_chemical_name_systematic
;
Tetraethylammonium bromidotricarbonyl(tropolonato)rhenate(I)
;
_space_group_IT_number 14
_symmetry_cell_setting monoclinic
_symmetry_space_group_name_Hall '-P 2yn'
_symmetry_space_group_name_H-M 'P 1 21/n 1'
_atom_sites_solution_hydrogens geom
_atom_sites_solution_primary direct
_atom_sites_solution_secondary difmap
_audit_creation_method 'WinGX routine CIF_UPDATE'
_cell_angle_alpha 90.00
_cell_angle_beta 101.983(5)
_cell_angle_gamma 90.00
_cell_formula_units_Z 4
_cell_length_a 12.334(5)
_cell_length_b 10.754(5)
_cell_length_c 16.053(5)
_cell_measurement_reflns_used 9467
_cell_measurement_temperature 100(2)
_cell_measurement_theta_max 28.26
_cell_measurement_theta_min 2.3
_cell_volume 2082.9(14)
_computing_cell_refinement 'SAINT-Plus (Bruker, 2004)'
_computing_data_collection 'SMART (Bruker, 2005)'
_computing_data_reduction 'SAINT-Plus (Bruker, 2004)'
_computing_molecular_graphics 'DIAMOND (Brandenburg & Putz, 2005)'
_computing_publication_material 'WinGX (Farrugia, 1999)'
_computing_structure_refinement 'SHELXL97 (Sheldrick, 2008)'
_computing_structure_solution 'SHELXS97 (Sheldrick, 2008)'
_diffrn_ambient_temperature 100(2)
_diffrn_measured_fraction_theta_full 0.995
_diffrn_measured_fraction_theta_max 0.995
_diffrn_measurement_device_type 'Bruker SMART CCD'
_diffrn_measurement_method 'phi and omega scans'
_diffrn_radiation_monochromator graphite
_diffrn_radiation_type MoK\a
_diffrn_radiation_wavelength 0.71073
_diffrn_reflns_av_R_equivalents 0.0465
_diffrn_reflns_limit_h_max 16
_diffrn_reflns_limit_h_min -16
_diffrn_reflns_limit_k_max 12
_diffrn_reflns_limit_k_min -14
_diffrn_reflns_limit_l_max 21
_diffrn_reflns_limit_l_min -21
_diffrn_reflns_number 16808
_diffrn_reflns_theta_full 28.31
_diffrn_reflns_theta_max 28.31
_diffrn_reflns_theta_min 1.9
_exptl_absorpt_coefficient_mu 7.779
_exptl_absorpt_correction_T_max 0.273
_exptl_absorpt_correction_T_min 0.196
_exptl_absorpt_correction_type multi-scan
_exptl_absorpt_process_details '(SADABS; Bruker, 2004)'
_exptl_crystal_colour orange
_exptl_crystal_density_diffrn 1.918
_exptl_crystal_density_method 'not measured'
_exptl_crystal_description cuboid
_exptl_crystal_F_000 1160
_exptl_crystal_size_max 0.580
_exptl_crystal_size_mid 0.184
_exptl_crystal_size_min 0.167
_refine_diff_density_max 3.159
_refine_diff_density_min -1.413
_refine_ls_extinction_method none
_refine_ls_goodness_of_fit_ref 1.13
_refine_ls_hydrogen_treatment constr
_refine_ls_matrix_type full
_refine_ls_number_parameters 251
_refine_ls_number_reflns 5160
_refine_ls_number_restraints 3
_refine_ls_restrained_S_all 1.13
_refine_ls_R_factor_all 0.0387
_refine_ls_R_factor_gt 0.0343
_refine_ls_shift/su_max 0.002
_refine_ls_shift/su_mean 0
_refine_ls_structure_factor_coef Fsqd
_refine_ls_weighting_details 'calc w=1/[\s^2^(Fo^2^)+(0.0337P)^2^+6.0941P] where P=(Fo^2^+2Fc^2^)/3'
_refine_ls_weighting_scheme calc
_refine_ls_wR_factor_ref 0.0862
_reflns_number_gt 4700
_reflns_number_total 5160
_reflns_threshold_expression >2\s(I)
_cod_data_source_file wm2362.cif
_cod_data_source_block I
_cod_original_sg_symbol_H-M 'P 21/n'
_cod_database_code 2226717
_cod_database_fobs_code 2226717

loop_
_symmetry_equiv_pos_as_xyz
'x, y, z'
'-x+1/2, y+1/2, -z+1/2'
'-x, -y, -z'
'x-1/2, -y-1/2, z-1/2'

loop_
_atom_site_type_symbol
_atom_site_label
_atom_site_fract_x
_atom_site_fract_y
_atom_site_fract_z
_atom_site_U_iso_or_equiv
_atom_site_adp_type
_atom_site_calc_flag
_atom_site_refinement_flags
_atom_site_occupancy
_atom_site_disorder_assembly
_atom_site_disorder_group
C C1 0.8439(4) 0.5302(5) 0.5663(3) 0.0181(9) Uani d . 1 A .
C C2 0.9102(4) 0.7076(5) 0.4752(3) 0.0199(10) Uani d . 1 A .
C C11 0.5498(4) 0.5523(4) 0.3763(3) 0.0148(9) Uani d . 1 . .
C C12 0.5849(4) 0.6462(4) 0.3215(3) 0.0149(9) Uani d . 1 . .
C C13 0.5209(4) 0.6930(5) 0.2455(3) 0.0197(10) Uani d . 1 . .
H H13 0.5552 0.7546 0.2196 0.024 Uiso calc R 1 . .
C C14 0.4145(4) 0.6621(6) 0.2027(3) 0.0274(12) Uani d . 1 . .
H H14 0.3896 0.7047 0.152 0.033 Uiso calc R 1 . .
C C15 0.3397(4) 0.5777(6) 0.2239(3) 0.0310(13) Uani d . 1 . .
H H15 0.2724 0.5697 0.1854 0.037 Uiso calc R 1 . .
C C16 0.3543(4) 0.5036(6) 0.2965(3) 0.0247(11) Uani d . 1 . .
H H16 0.2949 0.4524 0.3006 0.03 Uiso calc R 1 . .
C C17 0.4455(4) 0.4958(5) 0.3636(3) 0.0205(10) Uani d . 1 . .
H H17 0.4355 0.444 0.4077 0.025 Uiso calc R 1 . .
C C21 0.5919(4) 0.0054(5) 0.3394(3) 0.0208(10) Uani d . 1 . .
H H21A 0.6032 -0.0001 0.2814 0.025 Uiso calc R 1 . .
H H21B 0.6263 -0.0671 0.3698 0.025 Uiso calc R 1 . .
C C22 0.4687(4) 0.0006(6) 0.3370(3) 0.0253(11) Uani d . 1 . .
H H22A 0.4331 0.0706 0.3056 0.038 Uiso calc R 1 . .
H H22B 0.4563 0.003 0.394 0.038 Uiso calc R 1 . .
H H22C 0.4385 -0.075 0.3098 0.038 Uiso calc R 1 . .
C C23 0.7703(4) 0.1180(5) 0.3677(3) 0.0212(10) Uani d . 1 . .
H H23A 0.7689 0.1153 0.3071 0.025 Uiso calc R 1 . .
H H23B 0.8066 0.1947 0.3898 0.025 Uiso calc R 1 . .
C C24 0.8381(5) 0.0097(6) 0.4099(4) 0.0290(12) Uani d . 1 . .
H H24A 0.8041 -0.0668 0.3872 0.044 Uiso calc R 1 . .
H H24B 0.8416 0.0125 0.4702 0.044 Uiso calc R 1 . .
H H24C 0.9117 0.0146 0.3991 0.044 Uiso calc R 1 . .
C C25 0.6461(4) 0.1209(5) 0.4744(3) 0.0208(10) Uani d . 1 . .
H H25A 0.673 0.0413 0.4987 0.025 Uiso calc R 1 . .
H H25B 0.5693 0.1285 0.479 0.025 Uiso calc R 1 . .
C C26 0.7123(5) 0.2234(6) 0.5273(3) 0.0303(12) Uani d . 1 . .
H H26A 0.789 0.2158 0.5247 0.045 Uiso calc R 1 . .
H H26B 0.7045 0.2161 0.5854 0.045 Uiso calc R 1 . .
H H26C 0.685 0.303 0.5052 0.045 Uiso calc R 1 . .
C C27 0.5946(4) 0.2388(5) 0.3406(3) 0.0218(10) Uani d . 1 . .
H H27A 0.5218 0.2442 0.3544 0.026 Uiso calc R 1 . .
H H27B 0.6373 0.3097 0.3664 0.026 Uiso calc R 1 . .
C C28 0.5810(5) 0.2483(5) 0.2445(3) 0.0261(11) Uani d . 1 . .
H H28A 0.5453 0.3254 0.2251 0.039 Uiso calc R 1 . .
H H28B 0.5366 0.1802 0.2178 0.039 Uiso calc R 1 . .
H H28C 0.6525 0.2452 0.2298 0.039 Uiso calc R 1 . .
N N1 0.6509(3) 0.1205(4) 0.3806(3) 0.0175(8) Uani d . 1 . .
O O1 0.8829(3) 0.4790(4) 0.6285(2) 0.0295(9) Uani d . 1 . .
O O2 0.9905(3) 0.7658(4) 0.4826(2) 0.0278(8) Uani d . 1 . .
O O11 0.6230(3) 0.5185(3) 0.44163(19) 0.0156(6) Uani d . 1 A .
O O12 0.6850(3) 0.6885(3) 0.34718(19) 0.0158(6) Uani d . 1 A .
Re Re1 0.778478(14) 0.611175(17) 0.462429(10) 0.01392(7) Uani d D 1 . .
Br Br1A 0.66965(4) 0.77746(5) 0.53345(3) 0.01591(18) Uani d P 0.922(3) A 1
C C3A 0.8454(5) 0.4916(7) 0.4061(4) 0.0190(12) Uani d P 0.922(3) A 1
O O3A 0.8876(5) 0.4139(5) 0.3694(3) 0.0257(10) Uani d P 0.922(3) A 1
Br Br1B 0.8340(11) 0.4525(12) 0.3685(8) 0.043(3) Uani d P 0.078(3) A 2
C C3B 0.718(5) 0.741(4) 0.522(3) 0.0190(12) Uani d PD 0.078(3) A 2
O O3B 0.679(5) 0.816(4) 0.554(4) 0.0257(10) Uani d PD 0.078(3) A 2

loop_
_atom_site_aniso_label
_atom_site_aniso_U_11
_atom_site_aniso_U_22
_atom_site_aniso_U_33
_atom_site_aniso_U_12
_atom_site_aniso_U_13
_atom_site_aniso_U_23
C1 0.019(2) 0.020(3) 0.017(2) 0.0019(18) 0.0063(16) 0.0018(17)
C2 0.022(2) 0.022(3) 0.015(2) 0.002(2) 0.0019(17) 0.0011(17)
C11 0.019(2) 0.015(2) 0.0106(18) 0.0009(18) 0.0040(15) -0.0007(16)
C12 0.019(2) 0.012(2) 0.0143(19) 0.0004(18) 0.0061(16) -0.0004(16)
C13 0.020(2) 0.025(3) 0.015(2) -0.0010(19) 0.0069(17) 0.0039(17)
C14 0.021(3) 0.040(3) 0.019(2) 0.000(2) 0.0005(18) 0.013(2)
C15 0.014(2) 0.050(4) 0.026(3) -0.003(2) -0.0043(19) 0.013(2)
C16 0.016(2) 0.035(3) 0.023(2) -0.003(2) 0.0035(18) 0.004(2)
C17 0.021(2) 0.025(3) 0.017(2) -0.002(2) 0.0064(17) 0.0021(19)
C21 0.027(2) 0.016(2) 0.021(2) -0.001(2) 0.0083(18) -0.0033(18)
C22 0.024(3) 0.029(3) 0.024(2) -0.003(2) 0.0067(19) -0.005(2)
C23 0.019(2) 0.019(3) 0.029(2) 0.0013(19) 0.0124(19) 0.0008(19)
C24 0.026(3) 0.027(3) 0.034(3) 0.005(2) 0.006(2) 0.002(2)
C25 0.024(3) 0.022(3) 0.018(2) 0.000(2) 0.0079(18) 0.0031(18)
C26 0.044(3) 0.024(3) 0.021(2) -0.005(2) 0.004(2) -0.001(2)
C27 0.029(3) 0.018(3) 0.020(2) 0.004(2) 0.0085(18) 0.0035(18)
C28 0.032(3) 0.026(3) 0.022(2) 0.005(2) 0.009(2) 0.005(2)
N1 0.020(2) 0.014(2) 0.0201(19) 0.0030(16) 0.0089(15) 0.0022(15)
O1 0.0248(19) 0.042(3) 0.0206(17) 0.0058(17) 0.0027(14) 0.0102(16)
O2 0.0224(19) 0.029(2) 0.0307(19) -0.0054(16) 0.0031(14) 0.0015(16)
O11 0.0141(15) 0.0185(18) 0.0134(14) -0.0016(13) 0.0009(11) 0.0031(12)
O12 0.0149(15) 0.0179(18) 0.0149(14) -0.0020(13) 0.0036(11) 0.0022(12)
Re1 0.01479(11) 0.01596(11) 0.01091(9) -0.00006(7) 0.00243(6) 0.00038(6)
Br1A 0.0174(3) 0.0161(3) 0.0149(3) 0.0001(2) 0.00479(18) -0.00174(17)
C3A 0.022(3) 0.021(3) 0.015(3) -0.006(2) 0.004(2) -0.005(2)
O3A 0.025(3) 0.025(3) 0.029(2) 0.008(2) 0.012(2) -0.0041(18)
Br1B 0.048(7) 0.039(7) 0.045(6) -0.014(5) 0.017(6) 0.010(5)
C3B 0.022(3) 0.021(3) 0.015(3) -0.006(2) 0.004(2) -0.005(2)
O3B 0.025(3) 0.025(3) 0.029(2) 0.008(2) 0.012(2) -0.0041(18)

loop_
_atom_type_symbol
_atom_type_description
_atom_type_scat_dispersion_real
_atom_type_scat_dispersion_imag
_atom_type_scat_source
C C 0.0033 0.0016 'International Tables Vol C Tables 4.2.6.8 and 6.1.1.4'
H H 0 0 'International Tables Vol C Tables 4.2.6.8 and 6.1.1.4'
N N 0.0061 0.0033 'International Tables Vol C Tables 4.2.6.8 and 6.1.1.4'
O O 0.0106 0.006 'International Tables Vol C Tables 4.2.6.8 and 6.1.1.4'
Br Br -0.2901 2.4595 'International Tables Vol C Tables 4.2.6.8 and 6.1.1.4'
Re Re -1.0185 7.231 'International Tables Vol C Tables 4.2.6.8 and 6.1.1.4'
Cl Cl 0.1484 0.1585 'International Tables Vol C Tables 4.2.6.8 and 6.1.1.4'

loop_
_geom_angle_atom_site_label_1
_geom_angle_atom_site_label_2
_geom_angle_atom_site_label_3
_geom_angle_site_symmetry_1
_geom_angle_site_symmetry_3
_geom_angle
_geom_angle_publ_flag
O1 C1 Re1 . . 178.7(5) ?
O2 C2 Re1 . . 179.5(5) ?
O11 C11 C17 . . 117.7(4) ?
O11 C11 C12 . . 116.1(4) ?
C17 C11 C12 . . 126.2(4) ?
O12 C12 C13 . . 118.4(4) ?
O12 C12 C11 . . 115.6(4) ?
C13 C12 C11 . . 126.0(4) ?
C14 C13 C12 . . 130.4(5) ?
C14 C13 H13 . . 114.8 ?
C12 C13 H13 . . 114.8 ?
C15 C14 C13 . . 130.1(5) ?
C15 C14 H14 . . 114.9 ?
C13 C14 H14 . . 114.9 ?
C14 C15 C16 . . 127.1(5) ?
C14 C15 H15 . . 116.5 ?
C16 C15 H15 . . 116.5 ?
C17 C16 C15 . . 128.8(5) ?
C17 C16 H16 . . 115.6 ?
C15 C16 H16 . . 115.6 ?
C16 C17 C11 . . 131.3(5) ?
C16 C17 H17 . . 114.4 ?
C11 C17 H17 . . 114.4 ?
C22 C21 N1 . . 115.3(4) ?
C22 C21 H21A . . 108.4 ?
N1 C21 H21A . . 108.4 ?
C22 C21 H21B . . 108.4 ?
N1 C21 H21B . . 108.4 ?
H21A C21 H21B . . 107.5 ?
C21 C22 H22A . . 109.5 ?
C21 C22 H22B . . 109.5 ?
H22A C22 H22B . . 109.5 ?
C21 C22 H22C . . 109.5 ?
H22A C22 H22C . . 109.5 ?
H22B C22 H22C . . 109.5 ?
C24 C23 N1 . . 114.4(4) ?
C24 C23 H23A . . 108.7 ?
N1 C23 H23A . . 108.7 ?
C24 C23 H23B . . 108.7 ?
N1 C23 H23B . . 108.7 ?
H23A C23 H23B . . 107.6 ?
C23 C24 H24A . . 109.5 ?
C23 C24 H24B . . 109.5 ?
H24A C24 H24B . . 109.5 ?
C23 C24 H24C . . 109.5 ?
H24A C24 H24C . . 109.5 ?
H24B C24 H24C . . 109.5 ?
N1 C25 C26 . . 115.4(4) ?
N1 C25 H25A . . 108.4 ?
C26 C25 H25A . . 108.4 ?
N1 C25 H25B . . 108.4 ?
C26 C25 H25B . . 108.4 ?
H25A C25 H25B . . 107.5 ?
C25 C26 H26A . . 109.5 ?
C25 C26 H26B . . 109.5 ?
H26A C26 H26B . . 109.5 ?
C25 C26 H26C . . 109.5 ?
H26A C26 H26C . . 109.5 ?
H26B C26 H26C . . 109.5 ?
C28 C27 N1 . . 115.3(4) ?
C28 C27 H27A . . 108.4 ?
N1 C27 H27A . . 108.4 ?
C28 C27 H27B . . 108.4 ?
N1 C27 H27B . . 108.4 ?
H27A C27 H27B . . 107.5 ?
C27 C28 H28A . . 109.5 ?
C27 C28 H28B . . 109.5 ?
H28A C28 H28B . . 109.5 ?
C27 C28 H28C . . 109.5 ?
H28A C28 H28C . . 109.5 ?
H28B C28 H28C . . 109.5 ?
C21 N1 C25 . . 108.7(4) ?
C21 N1 C27 . . 111.2(4) ?
C25 N1 C27 . . 107.9(4) ?
C21 N1 C23 . . 108.3(4) ?
C25 N1 C23 . . 111.8(4) ?
C27 N1 C23 . . 109.0(4) ?
C11 O11 Re1 . . 116.9(3) ?
C12 O12 Re1 . . 116.4(3) ?
C3A Re1 C2 . . 88.5(2) ?
C3A Re1 C1 . . 87.7(2) ?
C2 Re1 C1 . . 87.6(2) ?
C3A Re1 C3B . . 176(2) ?
C2 Re1 C3B . . 88(2) ?
C1 Re1 C3B . . 92.1(19) ?
C3A Re1 O11 . . 94.4(2) ?
C2 Re1 O11 . . 174.40(17) ?
C1 Re1 O11 . . 97.33(17) ?
C3B Re1 O11 . . 89(2) ?
C3A Re1 O12 . . 93.6(2) ?
C2 Re1 O12 . . 100.19(16) ?
C1 Re1 O12 . . 172.18(16) ?
C3B Re1 O12 . . 87.1(18) ?
O11 Re1 O12 . . 74.88(12) ?
C3A Re1 Br1B . . 10.7(4) ?
C2 Re1 Br1B . . 96.0(3) ?
C1 Re1 Br1B . . 95.6(3) ?
C3B Re1 Br1B . . 171.5(19) ?
O11 Re1 Br1B . . 86.3(3) ?
O12 Re1 Br1B . . 84.8(3) ?
C3A Re1 Br1A . . 175.61(19) ?
C2 Re1 Br1A . . 94.80(15) ?
C1 Re1 Br1A . . 95.34(14) ?
C3B Re1 Br1A . . 7.5(19) ?
O11 Re1 Br1A . . 82.07(9) ?
O12 Re1 Br1A . . 83.01(9) ?
Br1B Re1 Br1A . . 165.0(3) ?
O3A C3A Re1 . . 179.3(6) ?
O3B C3B Re1 . . 177(6) ?

loop_
_geom_bond_atom_site_label_1
_geom_bond_atom_site_label_2
_geom_bond_site_symmetry_2
_geom_bond_distance
_geom_bond_publ_flag
C1 O1 . 1.153(6) ?
C1 Re1 . 1.906(5) y
C2 O2 . 1.156(6) ?
C2 Re1 . 1.903(5) y
C11 O11 . 1.286(5) ?
C11 C17 . 1.398(7) ?
C11 C12 . 1.462(6) ?
C12 O12 . 1.300(5) ?
C12 C13 . 1.402(6) ?
C13 C14 . 1.389(7) ?
C13 H13 . 0.93 ?
C14 C15 . 1.385(8) ?
C14 H14 . 0.93 ?
C15 C16 . 1.392(7) ?
C15 H15 . 0.93 ?
C16 C17 . 1.390(7) ?
C16 H16 . 0.93 ?
C17 H17 . 0.93 ?
C21 C22 . 1.513(7) ?
C21 N1 . 1.517(6) ?
C21 H21A . 0.97 ?
C21 H21B . 0.97 ?
C22 H22A . 0.96 ?
C22 H22B . 0.96 ?
C22 H22C . 0.96 ?
C23 C24 . 1.510(7) ?
C23 N1 . 1.529(6) ?
C23 H23A . 0.97 ?
C23 H23B . 0.97 ?
C24 H24A . 0.96 ?
C24 H24B . 0.96 ?
C24 H24C . 0.96 ?
C25 N1 . 1.520(6) ?
C25 C26 . 1.521(7) ?
C25 H25A . 0.97 ?
C25 H25B . 0.97 ?
C26 H26A . 0.96 ?
C26 H26B . 0.96 ?
C26 H26C . 0.96 ?
C27 C28 . 1.520(6) ?
C27 N1 . 1.525(6) ?
C27 H27A . 0.97 ?
C27 H27B . 0.97 ?
C28 H28A . 0.96 ?
C28 H28B . 0.96 ?
C28 H28C . 0.96 ?
O11 Re1 . 2.126(3) y
O12 Re1 . 2.135(3) y
Re1 C3A . 1.861(7) y
Re1 C3B . 1.923(18) y
Re1 Br1B . 2.467(16) y
Re1 Br1A . 2.6334(9) y
C3A O3A . 1.201(9) ?
C3B O3B . 1.123(18) ?

loop_
_geom_hbond_atom_site_label_D
_geom_hbond_atom_site_label_H
_geom_hbond_atom_site_label_A
_geom_hbond_site_symmetry_A
_geom_hbond_distance_DH
_geom_hbond_distance_HA
_geom_hbond_distance_DA
_geom_hbond_angle_DHA
C13 H13 O3A 2_655 0.93 2.43 3.344(7) 169
C25 H25A Br1A 1_545 0.97 2.89 3.809(5) 157.7
C26 H26C O11 . 0.96 2.58 3.542(7) 176.2
C27 H27B O11 . 0.97 2.57 3.401(6) 143.4
